data_7125859
loop_
_publ_author_name
'Linnemannst\"ons, Marvin'
'Schwabedissen, Jan'
'Schultz, Aaron A.'
'Neumann, Beate'
'Stammler, Hans-Georg'
'Berger, Raphael J. F.'
'Mitzel, Norbert W.'

_publ_section_title
;
 London dispersion-driven hetero-aryl-aryl interactions in
 1,2-diaryldisilanes.
;
_journal_issue 15
_journal_name_full 'Chemical communications (Cambridge, England)'
_journal_page_first 2252
_journal_page_last 2255
_journal_paper_doi 10.1039/c9cc09851h
_journal_volume 56
_journal_year 2020
_chemical_formula_moiety 'C16 H12 Cl5 F5 Si2'
_chemical_formula_sum 'C16 H12 Cl5 F5 Si2'
_chemical_formula_weight 532.69
_space_group_crystal_system monoclinic
_space_group_IT_number 14
_space_group_name_Hall '-P 2yn'
_space_group_name_H-M_alt 'P 1 21/n 1'
_atom_sites_solution_hydrogens difmap
_atom_sites_solution_primary dual
_audit_creation_date 2019-04-03
_audit_creation_method
;
Olex2 1.2
(compiled 2018.05.29 svn.r3508 for OlexSys, GUI svn.r5506)
;
_audit_update_record
;
2019-12-11 deposited with the CCDC.	2020-01-22 downloaded from the CCDC.
;
_cell_angle_alpha 90
_cell_angle_beta 91.567(2)
_cell_angle_gamma 90
_cell_formula_units_Z 4
_cell_length_a 7.4610(2)
_cell_length_b 19.0631(5)
_cell_length_c 14.6867(3)
_cell_measurement_reflns_used 25192
_cell_measurement_temperature 100.0(1)
_cell_measurement_theta_max 32.6090
_cell_measurement_theta_min 2.9510
_cell_volume 2088.11(9)
_computing_cell_refinement 'CrysAlisPro 1.171.40.47a (Rigaku OD, 2019)'
_computing_data_collection 'CrysAlisPro 1.171.40.47a (Rigaku OD, 2019)'
_computing_data_reduction 'CrysAlisPro 1.171.40.47a (Rigaku OD, 2019)'
_computing_molecular_graphics 'Olex2 (Dolomanov et al., 2009)'
_computing_publication_material 'Olex2 (Dolomanov et al., 2009)'
_computing_structure_refinement 'ShelXL (Sheldrick, 2015)'
_computing_structure_solution 'ShelXT (Sheldrick, 2015)'
_diffrn_ambient_environment N~2~
_diffrn_ambient_temperature 100.0(1)
_diffrn_detector 'CCD plate'
_diffrn_detector_area_resol_mean 5.3114
_diffrn_detector_type Atlas
_diffrn_measured_fraction_theta_full 0.999
_diffrn_measured_fraction_theta_max 0.959
_diffrn_measurement_details
;
List of Runs (angles in degrees, time in seconds):

  # Type    Start    End  Width  t~exp~   \w     \q     \k     \f   Frames
#--------------------------------------------------------------------------
  1  \w    -79.00 -31.00   1.00   32.00    --  -17.08 138.00 165.00   48
  2  \w     -8.00  85.00   1.00   32.00    --   17.08  57.00 -60.00   93
  3  \w     -4.00  88.00   1.00   32.00    --   17.08  38.00-120.00   92
  4  \w     -8.00  85.00   1.00   32.00    --   17.08  57.00  30.00   93
  5  \w    -13.00  88.00   1.00   32.00    --   17.08  77.00 120.00  101
  6  \w    -54.00  47.00   1.00   32.00    --   17.08 -77.00 -60.00  101
  7  \w    -20.00  56.00   1.00   32.00    --   17.08 -99.00  60.00   76
  8  \w    -54.00  38.00   1.00   32.00    --   17.08 -38.00-150.00   92
  9  \w    -51.00  42.00   1.00   32.00    --   17.08 -57.00 120.00   93
 10  \w      0.00  70.00   1.00   32.00    --   17.08-123.00 178.59   70
 11  \w    -75.00 -27.00   1.00   32.00    --  -17.08 131.00-124.51   48
 12  \w    -75.00 -27.00   1.00   32.00    --  -17.08 131.00 117.75   48
 13  \w     10.00  79.00   1.00   32.00    --   17.08-138.00 103.00   69
 14  \w    -20.00  56.00   1.00   32.00    --   17.08 -99.00  90.00   76
 15  \w      3.00  72.00   1.00   32.00    --   17.08-126.00  12.92   69
;
_diffrn_measurement_device 'four-circle diffractometer'
_diffrn_measurement_device_type 'SuperNova, Dual, Cu at home/near, Atlas'
_diffrn_measurement_method '\w scans'
_diffrn_orient_matrix_type 'CrysAlisPro convention (1999,Acta A55,543-557)'
_diffrn_orient_matrix_UB_11 -0.0384279000
_diffrn_orient_matrix_UB_12 -0.0259418000
_diffrn_orient_matrix_UB_13 -0.0291259000
_diffrn_orient_matrix_UB_21 -0.0393511000
_diffrn_orient_matrix_UB_22 0.0266594000
_diffrn_orient_matrix_UB_23 -0.0276782000
_diffrn_orient_matrix_UB_31 0.0775713000
_diffrn_orient_matrix_UB_32 0.0006480000
_diffrn_orient_matrix_UB_33 -0.0268494000
_diffrn_radiation_monochromator mirror
_diffrn_radiation_probe x-ray
_diffrn_radiation_type MoK\a
_diffrn_radiation_wavelength 0.71073
_diffrn_reflns_av_R_equivalents 0.0442
_diffrn_reflns_av_unetI/netI 0.0280
_diffrn_reflns_Laue_measured_fraction_full 0.999
_diffrn_reflns_Laue_measured_fraction_max 0.959
_diffrn_reflns_limit_h_max 11
_diffrn_reflns_limit_h_min -11
_diffrn_reflns_limit_k_max 28
_diffrn_reflns_limit_k_min -28
_diffrn_reflns_limit_l_max 22
_diffrn_reflns_limit_l_min -21
_diffrn_reflns_number 76664
_diffrn_reflns_point_group_measured_fraction_full 0.999
_diffrn_reflns_point_group_measured_fraction_max 0.959
_diffrn_reflns_theta_full 25.242
_diffrn_reflns_theta_max 32.827
_diffrn_reflns_theta_min 2.548
_diffrn_source 'micro-focus sealed X-ray tube'
_diffrn_source_type 'SuperNova (Mo) X-ray Source'
_exptl_absorpt_coefficient_mu 0.854
_exptl_absorpt_correction_T_max 1.000
_exptl_absorpt_correction_T_min 0.432
_exptl_absorpt_correction_type gaussian
_exptl_absorpt_process_details
;
CrysAlisPro 1.171.40.47a (Rigaku Oxford Diffraction, 2019)
Numerical absorption correction based on gaussian integration over
			a multifaceted crystal model
Empirical absorption correction using spherical harmonics,
 implemented in SCALE3 ABSPACK scaling algorithm.
;
_exptl_crystal_colour 'clear colourless'
_exptl_crystal_colour_lustre clear
_exptl_crystal_colour_primary colourless
_exptl_crystal_density_diffrn 1.694
_exptl_crystal_description plate
_exptl_crystal_F_000 1064
_exptl_crystal_size_max 0.332
_exptl_crystal_size_mid 0.21
_exptl_crystal_size_min 0.011
_refine_diff_density_max 0.737
_refine_diff_density_min -0.339
_refine_diff_density_rms 0.087
_refine_ls_extinction_method none
_refine_ls_goodness_of_fit_ref 1.046
_refine_ls_hydrogen_treatment refall
_refine_ls_matrix_type full
_refine_ls_number_parameters 301
_refine_ls_number_reflns 7458
_refine_ls_number_restraints 0
_refine_ls_restrained_S_all 1.046
_refine_ls_R_factor_all 0.0606
_refine_ls_R_factor_gt 0.0395
_refine_ls_shift/su_max 0.001
_refine_ls_shift/su_mean 0.000
_refine_ls_structure_factor_coef Fsqd
_refine_ls_weighting_details 'w=1/[\s^2^(Fo^2^)+(0.0417P)^2^+1.5109P] where P=(Fo^2^+2Fc^2^)/3'
_refine_ls_weighting_scheme calc
_refine_ls_wR_factor_gt 0.0898
_refine_ls_wR_factor_ref 0.1004
_reflns_Friedel_coverage 0.000
_reflns_number_gt 5725
_reflns_number_total 7458
_reflns_threshold_expression 'I > 2\s(I)'
_cod_data_source_file c9cc09851h2.cif
_cod_data_source_block compound5_MeOH
_cod_depositor_comments 'Adding full bibliography for 7125855--7125859.cif.'
_cod_original_cell_volume 2088.10(9)
_cod_database_code 7125859
_shelx_shelxl_version_number 2018/3
_chemical_oxdiff_formula 'C30 H30 F30 Si30 Cl30 '
_chemical_oxdiff_usercomment 'Schnappi mit Kristallen aus MeOH'
_shelx_space_group_comment
;
The symmetry employed for this shelxl refinement is uniquely defined
by the following loop, which should always be used as a source of
symmetry information in preference to the above space-group names.
They are only intended as comments.
;
_shelx_estimated_absorpt_t_max 0.991
_shelx_estimated_absorpt_t_min 0.765
_diffrn_oxdiff_digest_frames
;
0195a344ab4844a5687c2ef47cefb54e9601173b8eb
;
_reflns_odcompleteness_completeness 99.92
_reflns_odcompleteness_iscentric 1
_reflns_odcompleteness_theta 29.97
_olex2_refinement_description
;
;
_olex2_date_sample_data_collection 2019-04-02
_olex2_submission_special_instructions 'No special instructions were received'
_oxdiff_exptl_absorpt_empirical_details
;
Empirical correction (ABSPACK) includes:
- Absorption correction using spherical harmonics
- Frame scaling
- Detector area scaling
;
_oxdiff_exptl_absorpt_empirical_full_max 1.217
_oxdiff_exptl_absorpt_empirical_full_min 0.825

loop_
_space_group_symop_operation_xyz
'x, y, z'
'-x+1/2, y+1/2, -z+1/2'
'-x, -y, -z'
'x-1/2, -y-1/2, z-1/2'

loop_
_atom_site_label
_atom_site_type_symbol
_atom_site_fract_x
_atom_site_fract_y
_atom_site_fract_z
_atom_site_U_iso_or_equiv
_atom_site_adp_type
_atom_site_occupancy
_atom_site_site_symmetry_order
_atom_site_calc_flag
Cl1 Cl 0.76316(6) 0.39105(2) 0.44132(3) 0.02662(9) Uani 1 1 d
Cl2 Cl 0.84416(6) 0.54889(2) 0.45287(3) 0.02862(10) Uani 1 1 d
Cl3 Cl 0.57535(7) 0.65732(2) 0.37658(4) 0.03764(12) Uani 1 1 d
Cl4 Cl 0.20344(6) 0.60898(2) 0.29729(3) 0.02860(10) Uani 1 1 d
Cl5 Cl 0.11823(5) 0.45151(2) 0.28161(3) 0.02297(9) Uani 1 1 d
Si1 Si 0.37784(7) 0.34201(2) 0.15195(3) 0.02181(10) Uani 1 1 d
Si2 Si 0.40213(6) 0.33017(2) 0.31267(3) 0.02053(10) Uani 1 1 d
F1 F 0.73213(13) 0.41470(6) 0.19313(7) 0.0257(2) Uani 1 1 d
F2 F 0.82819(14) 0.55074(6) 0.18045(8) 0.0304(2) Uani 1 1 d
F3 F 0.59288(16) 0.64676(5) 0.11071(8) 0.0328(2) Uani 1 1 d
F4 F 0.26227(15) 0.60526(6) 0.04954(8) 0.0308(2) Uani 1 1 d
F5 F 0.16595(14) 0.47089(6) 0.05806(7) 0.0281(2) Uani 1 1 d
C1 C 0.4447(2) 0.43655(8) 0.12656(10) 0.0191(3) Uani 1 1 d
C2 C 0.6121(2) 0.46070(9) 0.15533(11) 0.0202(3) Uani 1 1 d
C3 C 0.6653(2) 0.52999(9) 0.15062(11) 0.0228(3) Uani 1 1 d
C4 C 0.5458(2) 0.57880(9) 0.11546(11) 0.0235(3) Uani 1 1 d
C5 C 0.3783(2) 0.55775(9) 0.08465(11) 0.0220(3) Uani 1 1 d
C6 C 0.3314(2) 0.48770(9) 0.09000(10) 0.0210(3) Uani 1 1 d
C7 C 0.1515(3) 0.32225(12) 0.10244(16) 0.0374(5) Uani 1 1 d
H7A H 0.053(4) 0.3471(15) 0.134(2) 0.055(8) Uiso 1 1 d
H7B H 0.143(4) 0.3294(14) 0.0366(19) 0.050(8) Uiso 1 1 d
H7C H 0.132(4) 0.2779(18) 0.118(2) 0.065(9) Uiso 1 1 d
C8 C 0.5431(3) 0.28178(10) 0.09868(14) 0.0357(5) Uani 1 1 d
H8A H 0.512(3) 0.2341(14) 0.1158(17) 0.047(7) Uiso 1 1 d
H8B H 0.666(4) 0.2921(14) 0.1215(19) 0.050(8) Uiso 1 1 d
H8C H 0.535(4) 0.2858(15) 0.034(2) 0.056(8) Uiso 1 1 d
C9 C 0.5878(3) 0.26606(11) 0.33466(16) 0.0340(4) Uani 1 1 d
H9A H 0.553(3) 0.2207(14) 0.3045(18) 0.047(7) Uiso 1 1 d
H9B H 0.698(4) 0.2822(14) 0.3132(17) 0.044(7) Uiso 1 1 d
H9C H 0.609(4) 0.2578(15) 0.394(2) 0.052(8) Uiso 1 1 d
C10 C 0.1996(3) 0.29229(11) 0.36642(15) 0.0339(4) Uani 1 1 d
H10A H 0.094(4) 0.3117(16) 0.348(2) 0.058(9) Uiso 1 1 d
H10B H 0.192(4) 0.2445(19) 0.350(2) 0.078(10) Uiso 1 1 d
H10C H 0.213(4) 0.2967(17) 0.432(2) 0.075(10) Uiso 1 1 d
C11 C 0.4481(2) 0.42425(8) 0.35416(10) 0.0185(3) Uani 1 1 d
C12 C 0.6067(2) 0.44927(9) 0.39592(10) 0.0192(3) Uani 1 1 d
C13 C 0.6462(2) 0.52068(9) 0.40423(11) 0.0212(3) Uani 1 1 d
C14 C 0.5234(2) 0.56993(9) 0.37168(12) 0.0231(3) Uani 1 1 d
C15 C 0.3583(2) 0.54814(8) 0.33522(11) 0.0206(3) Uani 1 1 d
C16 C 0.3242(2) 0.47643(8) 0.32790(10) 0.0185(3) Uani 1 1 d

loop_
_atom_site_aniso_label
_atom_site_aniso_U_11
_atom_site_aniso_U_22
_atom_site_aniso_U_33
_atom_site_aniso_U_23
_atom_site_aniso_U_13
_atom_site_aniso_U_12
Cl1 0.02246(19) 0.0315(2) 0.02573(19) 0.00166(16) -0.00168(15) 0.00545(16)
Cl2 0.02140(19) 0.0361(2) 0.0284(2) -0.00772(17) 0.00120(15) -0.00365(16)
Cl3 0.0360(2) 0.0210(2) 0.0560(3) -0.00558(19) 0.0014(2) -0.00270(17)
Cl4 0.0293(2) 0.0238(2) 0.0327(2) 0.00151(16) 0.00178(17) 0.00777(16)
Cl5 0.01832(17) 0.02712(19) 0.02355(18) -0.00175(14) 0.00177(14) 0.00084(14)
Si1 0.0289(2) 0.0181(2) 0.0186(2) -0.00198(16) 0.00398(17) -0.00007(17)
Si2 0.0245(2) 0.0182(2) 0.0191(2) 0.00214(15) 0.00454(17) -0.00012(16)
F1 0.0221(5) 0.0298(5) 0.0254(5) 0.0059(4) 0.0011(4) 0.0053(4)
F2 0.0220(5) 0.0327(6) 0.0362(6) 0.0042(5) -0.0057(4) -0.0068(4)
F3 0.0410(6) 0.0200(5) 0.0372(6) 0.0057(4) -0.0023(5) -0.0067(4)
F4 0.0354(6) 0.0248(5) 0.0321(6) 0.0074(4) -0.0019(5) 0.0077(4)
F5 0.0241(5) 0.0328(6) 0.0272(5) 0.0022(4) -0.0039(4) -0.0002(4)
C1 0.0222(7) 0.0202(7) 0.0151(6) -0.0002(5) 0.0040(6) 0.0017(6)
C2 0.0213(7) 0.0236(7) 0.0159(7) 0.0024(5) 0.0044(6) 0.0043(6)
C3 0.0211(7) 0.0278(8) 0.0194(7) 0.0009(6) 0.0015(6) -0.0016(6)
C4 0.0303(8) 0.0205(7) 0.0198(7) 0.0023(6) 0.0032(6) -0.0013(6)
C5 0.0263(8) 0.0221(8) 0.0177(7) 0.0035(6) 0.0014(6) 0.0057(6)
C6 0.0216(7) 0.0257(8) 0.0157(7) -0.0002(6) 0.0012(6) 0.0012(6)
C7 0.0440(12) 0.0315(10) 0.0364(11) -0.0048(8) -0.0061(9) -0.0102(9)
C8 0.0572(14) 0.0226(9) 0.0279(9) -0.0007(7) 0.0142(9) 0.0085(9)
C9 0.0421(11) 0.0228(9) 0.0367(11) 0.0014(8) -0.0049(9) 0.0079(8)
C10 0.0409(11) 0.0294(10) 0.0320(10) 0.0034(8) 0.0125(9) -0.0101(8)
C11 0.0198(7) 0.0212(7) 0.0147(6) 0.0015(5) 0.0048(5) 0.0017(6)
C12 0.0178(7) 0.0238(7) 0.0162(7) 0.0003(5) 0.0043(5) 0.0027(6)
C13 0.0187(7) 0.0267(8) 0.0182(7) -0.0046(6) 0.0030(6) -0.0028(6)
C14 0.0260(8) 0.0200(7) 0.0235(8) -0.0034(6) 0.0062(6) -0.0023(6)
C15 0.0228(7) 0.0197(7) 0.0196(7) 0.0003(6) 0.0048(6) 0.0044(6)
C16 0.0169(7) 0.0222(7) 0.0166(7) -0.0008(5) 0.0030(5) 0.0001(5)

loop_
_atom_type_symbol
_atom_type_description
_atom_type_scat_dispersion_real
_atom_type_scat_dispersion_imag
_atom_type_scat_source
C C 0.0033 0.0016 'International Tables Vol C Tables 4.2.6.8 and 6.1.1.4'
H H 0.0000 0.0000 'International Tables Vol C Tables 4.2.6.8 and 6.1.1.4'
Cl Cl 0.1484 0.1585 'International Tables Vol C Tables 4.2.6.8 and 6.1.1.4'
F F 0.0171 0.0103 'International Tables Vol C Tables 4.2.6.8 and 6.1.1.4'
Si Si 0.0817 0.0704 'International Tables Vol C Tables 4.2.6.8 and 6.1.1.4'

loop_
_exptl_crystal_face_index_h
_exptl_crystal_face_index_k
_exptl_crystal_face_index_l
_exptl_crystal_face_perp_dist
0 1 0 0.0010
0 -1 0 0.0100
1 0 0 0.0869
-1 0 0 0.1233
-1 0 2 0.1482
0 0 -1 0.1736
0 0 1 0.1546

loop_
_geom_angle_atom_site_label_1
_geom_angle_atom_site_label_2
_geom_angle_atom_site_label_3
_geom_angle
C1 Si1 Si2 105.71(5)
C7 Si1 Si2 114.43(8)
C7 Si1 C1 110.74(9)
C7 Si1 C8 108.30(11)
C8 Si1 Si2 108.92(7)
C8 Si1 C1 108.60(9)
C9 Si2 Si1 105.67(7)
C9 Si2 C10 106.17(11)
C9 Si2 C11 115.49(9)
C10 Si2 Si1 114.59(8)
C10 Si2 C11 111.48(9)
C11 Si2 Si1 103.57(5)
C2 C1 Si1 119.46(12)
C2 C1 C6 114.74(15)
C6 C1 Si1 125.37(13)
F1 C2 C1 119.20(14)
F1 C2 C3 116.73(15)
C3 C2 C1 124.05(15)
F2 C3 C2 121.67(15)
F2 C3 C4 119.64(15)
C4 C3 C2 118.69(16)
F3 C4 C3 120.15(16)
F3 C4 C5 119.98(15)
C5 C4 C3 119.87(16)
F4 C5 C4 119.89(15)
F4 C5 C6 120.68(16)
C4 C5 C6 119.43(15)
F5 C6 C1 120.65(15)
F5 C6 C5 116.15(15)
C5 C6 C1 123.20(16)
Si1 C7 H7A 113.0(16)
Si1 C7 H7B 113.0(16)
Si1 C7 H7C 104(2)
H7A C7 H7B 112(2)
H7A C7 H7C 102(2)
H7B C7 H7C 113(2)
Si1 C8 H8A 107.4(15)
Si1 C8 H8B 110.7(16)
Si1 C8 H8C 110.1(17)
H8A C8 H8B 109(2)
H8A C8 H8C 109(2)
H8B C8 H8C 111(2)
Si2 C9 H9A 107.7(15)
Si2 C9 H9B 112.2(16)
Si2 C9 H9C 113.1(17)
H9A C9 H9B 111(2)
H9A C9 H9C 108(2)
H9B C9 H9C 105(2)
Si2 C10 H10A 115.0(19)
Si2 C10 H10B 108(2)
Si2 C10 H10C 108.9(19)
H10A C10 H10B 106(3)
H10A C10 H10C 109(3)
H10B C10 H10C 110(3)
C12 C11 Si2 126.71(12)
C12 C11 C16 114.87(14)
C16 C11 Si2 117.59(12)
C11 C12 Cl1 120.17(12)
C13 C12 Cl1 116.91(13)
C13 C12 C11 122.91(15)
C12 C13 Cl2 121.37(13)
C14 C13 Cl2 119.07(13)
C14 C13 C12 119.56(15)
C13 C14 Cl3 119.84(13)
C13 C14 C15 119.95(15)
C15 C14 Cl3 120.22(13)
C14 C15 Cl4 120.18(13)
C14 C15 C16 118.66(15)
C16 C15 Cl4 121.13(13)
C11 C16 Cl5 118.97(12)
C15 C16 Cl5 117.25(12)
C15 C16 C11 123.77(15)

loop_
_geom_bond_atom_site_label_1
_geom_bond_atom_site_label_2
_geom_bond_distance
Cl1 C12 1.7310(16)
Cl2 C13 1.7096(17)
Cl3 C14 1.7113(17)
Cl4 C15 1.7189(17)
Cl5 C16 1.7298(16)
Si1 Si2 2.3733(6)
Si1 C1 1.9096(16)
Si1 C7 1.859(2)
Si1 C8 1.871(2)
Si2 C9 1.869(2)
Si2 C10 1.869(2)
Si2 C11 1.9220(17)
F1 C2 1.3609(19)
F2 C3 1.3403(19)
F3 C4 1.3446(19)
F4 C5 1.3458(19)
F5 C6 1.3472(19)
C1 C2 1.386(2)
C1 C6 1.389(2)
C2 C3 1.382(2)
C3 C4 1.379(2)
C4 C5 1.377(2)
C5 C6 1.383(2)
C7 H7A 1.00(3)
C7 H7B 0.98(3)
C7 H7C 0.89(3)
C8 H8A 0.97(3)
C8 H8B 0.99(3)
C8 H8C 0.95(3)
C9 H9A 1.00(3)
C9 H9B 0.94(3)
C9 H9C 0.90(3)
C10 H10A 0.90(3)
C10 H10B 0.94(4)
C10 H10C 0.96(3)
C11 C12 1.401(2)
C11 C16 1.405(2)
C12 C13 1.397(2)
C13 C14 1.388(2)
C14 C15 1.393(2)
C15 C16 1.394(2)

loop_
_geom_torsion_atom_site_label_1
_geom_torsion_atom_site_label_2
_geom_torsion_atom_site_label_3
_geom_torsion_atom_site_label_4
_geom_torsion
Cl1 C12 C13 Cl2 2.59(18)
Cl1 C12 C13 C14 -178.01(12)
Cl2 C13 C14 Cl3 2.59(19)
Cl2 C13 C14 C15 -177.36(12)
Cl3 C14 C15 Cl4 -1.50(19)
Cl3 C14 C15 C16 176.66(12)
Cl4 C15 C16 Cl5 -1.44(18)
Cl4 C15 C16 C11 177.27(12)
Si1 C1 C2 F1 6.42(19)
Si1 C1 C2 C3 -171.65(13)
Si1 C1 C6 F5 -8.8(2)
Si1 C1 C6 C5 170.60(12)
Si2 C11 C12 Cl1 -16.66(19)
Si2 C11 C12 C13 164.10(12)
Si2 C11 C16 Cl5 13.39(17)
Si2 C11 C16 C15 -165.30(12)
F1 C2 C3 F2 1.0(2)
F1 C2 C3 C4 -177.97(14)
F2 C3 C4 F3 0.4(2)
F2 C3 C4 C5 179.95(15)
F3 C4 C5 F4 0.2(2)
F3 C4 C5 C6 -179.93(14)
F4 C5 C6 F5 0.3(2)
F4 C5 C6 C1 -179.17(14)
C1 C2 C3 F2 179.16(14)
C1 C2 C3 C4 0.1(2)
C2 C1 C6 F5 178.85(13)
C2 C1 C6 C5 -1.7(2)
C2 C3 C4 F3 179.39(15)
C2 C3 C4 C5 -1.0(2)
C3 C4 C5 F4 -179.37(15)
C3 C4 C5 C6 0.5(2)
C4 C5 C6 F5 -179.59(14)
C4 C5 C6 C1 1.0(2)
C6 C1 C2 F1 179.26(13)
C6 C1 C2 C3 1.2(2)
C11 C12 C13 Cl2 -178.15(12)
C11 C12 C13 C14 1.3(2)
C12 C11 C16 Cl5 -176.33(11)
C12 C11 C16 C15 5.0(2)
C12 C13 C14 Cl3 -176.83(12)
C12 C13 C14 C15 3.2(2)
C13 C14 C15 Cl4 178.44(12)
C13 C14 C15 C16 -3.4(2)
C14 C15 C16 Cl5 -179.59(12)
C14 C15 C16 C11 -0.9(2)
C16 C11 C12 Cl1 174.10(11)
C16 C11 C12 C13 -5.1(2)

loop_
_exptl_oxdiff_crystal_face_indexfrac_h
_exptl_oxdiff_crystal_face_indexfrac_k
_exptl_oxdiff_crystal_face_indexfrac_l
_exptl_oxdiff_crystal_face_x
_exptl_oxdiff_crystal_face_y
_exptl_oxdiff_crystal_face_z
0.0012 0.9990 0.0013 -0.0260 0.0266 0.0007
-0.0012 -0.9990 -0.0013 0.0260 -0.0266 -0.0007
0.9996 -0.0061 0.0005 -0.0383 -0.0395 0.0775
-0.9996 0.0061 -0.0005 0.0383 0.0395 -0.0775
-0.9991 0.0026 1.9976 -0.0199 -0.0159 -0.1311
-0.0003 0.0017 -0.9990 0.0291 0.0277 0.0268
0.0003 -0.0017 0.9990 -0.0291 -0.0277 -0.0268
